data_9011924
loop_
_publ_author_name
'Bondareva, O. S.'
'Simonov, M. A.'
'Belov, N. V.'

_publ_section_title
;
 The crystal structure of the synthetic analogue of the lithiophospate
 gamma-Li3PO4
;
_journal_name_full 'Doklady Akademii Nauk SSSR'
_journal_page_first 75
_journal_page_last 77
_journal_volume 240
_journal_year 1978
_chemical_formula_sum 'Li3 O4 P'
_chemical_name_mineral Lithiophosphate
_space_group_IT_number 62
_symmetry_space_group_name_Hall '-P 2n 2ac'
_symmetry_space_group_name_H-M 'P c m n'
_cell_angle_alpha 90
_cell_angle_beta 90
_cell_angle_gamma 90
_cell_length_a 4.926
_cell_length_b 6.129
_cell_length_c 10.483
_cell_formula_units_Z 4
_cell_volume 316.497
_database_code_amcsd 0012460
_exptl_crystal_density_diffrn 2.430
_cod_original_formula_sum 'Li3 P O4'
_cod_database_code 9011924

loop_
_space_group_symop_operation_xyz
x,y,z
x,1/2-y,z
-x,1/2+y,-z
1/2+x,1/2+y,1/2-z
1/2-x,1/2-y,1/2+z
1/2-x,y,1/2+z
1/2+x,-y,1/2-z
-x,-y,-z

loop_
_atom_site_aniso_label
_atom_site_aniso_U_11
_atom_site_aniso_U_22
_atom_site_aniso_U_33
_atom_site_aniso_U_12
_atom_site_aniso_U_13
_atom_site_aniso_U_23
Li1 0.01773 0.01013 0.01013 0.00000 0.00000 0.00000
Li2 0.02406 0.00887 0.01140 0.00000 -0.00253 0.00000
P 0.00431 0.00507 0.00481 0.00000 0.00038 0.00000
O1 0.01089 0.00760 0.00785 -0.00253 0.00000 -0.00190
O2 0.01393 0.00773 0.00443 0.00000 -0.00253 0.00000
O3 0.00633 0.00887 0.00886 0.00000 -0.00127 0.00000

loop_
_atom_site_label
_atom_site_fract_x
_atom_site_fract_y
_atom_site_fract_z
_atom_site_U_iso_or_equiv
Li1 0.30300 0.50130 0.16350 0.01267
Li2 0.20600 0.75000 0.42330 0.01393
P 0.30880 0.25000 0.41140 0.00469
O1 0.20380 0.04450 0.34170 0.00887
O2 0.29410 0.25000 0.05000 0.00823
O3 0.11930 0.75000 0.09000 0.00798

loop_
_cod_related_entry_id
_cod_related_entry_database
_cod_related_entry_code
1 AMCSD 0012460
